data_7703226
loop_
_publ_author_name
'Cui, Chun-Xiao'
'Zhang, Jie'
'Qiu, Zaozao'
'Xie, Zuowei'

_publ_section_title
;
 Palladium-catalyzed intramolecular dehydrogenative coupling of BH and OH:
 synthesis of carborane-fused benzoxaboroles.
;
_journal_issue 5
_journal_name_full 'Dalton transactions (Cambridge, England : 2003)'
_journal_page_first 1380
_journal_page_last 1383
_journal_paper_doi 10.1039/c9dt04553h
_journal_volume 49
_journal_year 2020
_chemical_formula_moiety 'C8 H13 B10 F O'
_chemical_formula_sum 'C8 H13 B10 F O'
_chemical_formula_weight 252.43
_space_group_crystal_system monoclinic
_space_group_IT_number 14
_space_group_name_Hall '-P 2yn'
_space_group_name_H-M_alt 'P 1 21/n 1'
_symmetry_Int_Tables_number 14
_audit_creation_date 2018-10-17
_audit_creation_method
;
Olex2 1.2
(compiled 2017.08.10 svn.r3458 for OlexSys, GUI svn.r5381)
;
_audit_update_record
;
2019-10-28 deposited with the CCDC.	2020-01-03 downloaded from the CCDC.
;
_cell_angle_alpha 90
_cell_angle_beta 92.779(2)
_cell_angle_gamma 90
_cell_formula_units_Z 4
_cell_length_a 6.6814(7)
_cell_length_b 20.124(2)
_cell_length_c 9.4317(10)
_cell_measurement_reflns_used 3265
_cell_measurement_temperature 130
_cell_measurement_theta_max 30.63
_cell_measurement_theta_min 2.96
_cell_volume 1266.7(2)
_computing_cell_refinement 'SAINT v7.68A (Bruker, 2009)'
_computing_data_reduction 'SAINT v7.68A (Bruker, 2009)'
_computing_molecular_graphics 'Olex2 (Dolomanov et al., 2009)'
_computing_publication_material 'Olex2 (Dolomanov et al., 2009)'
_computing_structure_refinement 'olex2.refine (Bourhis et al., 2015)'
_computing_structure_solution 'ShelXT (Sheldrick, 2015)'
_diffrn_ambient_temperature 130.0
_diffrn_measured_fraction_theta_full 1.0000
_diffrn_measured_fraction_theta_max 0.9980
_diffrn_measurement_device_type 'Bruker APEX-II CCD'
_diffrn_measurement_method '\f and \w scans'
_diffrn_radiation_monochromator graphite
_diffrn_radiation_type 'Mo K\a'
_diffrn_radiation_wavelength 0.71073
_diffrn_reflns_av_R_equivalents 0.0296
_diffrn_reflns_av_unetI/netI 0.0326
_diffrn_reflns_limit_h_max 9
_diffrn_reflns_limit_h_min -8
_diffrn_reflns_limit_k_max 28
_diffrn_reflns_limit_k_min -28
_diffrn_reflns_limit_l_max 13
_diffrn_reflns_limit_l_min -11
_diffrn_reflns_number 12801
_diffrn_reflns_theta_full 26.0000
_diffrn_reflns_theta_max 30.73
_diffrn_reflns_theta_min 2.02
_diffrn_standards_number 0
_exptl_absorpt_coefficient_mu 0.079
_exptl_absorpt_correction_T_max 0.7461
_exptl_absorpt_correction_T_min 0.6940
_exptl_absorpt_correction_type multi-scan
_exptl_absorpt_process_details
;
SADABS-2008/1 (Bruker,2008) was used for absorption correction.
wR2(int) was 0.0431 before and 0.0386 after correction.
The Ratio of minimum to maximum transmission is 0.9302.
The \l/2 correction factor is 0.0015.
;
_exptl_crystal_colour colourless
_exptl_crystal_colour_primary colourless
_exptl_crystal_density_diffrn 1.3229
_exptl_crystal_description block
_exptl_crystal_F_000 512.1963
_exptl_crystal_size_max 0.12
_exptl_crystal_size_mid 0.1
_exptl_crystal_size_min 0.08
_refine_diff_density_max 0.4517
_refine_diff_density_min -0.3637
_refine_diff_density_rms 0.0703
_refine_ls_d_res_high 0.6955
_refine_ls_d_res_low 10.0622
_refine_ls_goodness_of_fit_ref 1.0465
_refine_ls_hydrogen_treatment constr
_refine_ls_matrix_type full
_refine_ls_number_constraints 26
_refine_ls_number_parameters 181
_refine_ls_number_reflns 3944
_refine_ls_number_restraints 0
_refine_ls_restrained_S_all 1.0465
_refine_ls_R_factor_all 0.0636
_refine_ls_R_factor_gt 0.0455
_refine_ls_shift/su_max 0.0000
_refine_ls_shift/su_mean 0.0000
_refine_ls_structure_factor_coef Fsqd
_refine_ls_weighting_details 'w=1/[\s^2^(Fo^2^)+(0.0715P)^2^+0.3113P] where P=(Fo^2^+2Fc^2^)/3'
_refine_ls_weighting_scheme calc
_refine_ls_wR_factor_gt 0.1202
_refine_ls_wR_factor_ref 0.1346
_reflns_Friedel_coverage 0.0
_reflns_limit_h_max 7
_reflns_limit_h_min -9
_reflns_limit_k_max 28
_reflns_limit_k_min 0
_reflns_limit_l_max 13
_reflns_limit_l_min -6
_reflns_number_gt 3025
_reflns_number_total 3944
_reflns_threshold_expression I>=2u(I)
_cod_data_source_file c9dt04553h2.cif
_cod_data_source_block 3h
_cod_depositor_comments 'Adding full bibliography for 7703222--7703226.cif.'
_cod_original_sg_symbol_Hall '-P 2ybc (x-z,y,z)'
_cod_database_code 7703226
_olex2_refinement_description
;
1. Fixed Uiso
 At 1.2 times of:
  All B(H) groups, All C(H) groups
2.a Aromatic/amide H refined with riding coordinates:
 C8(H8), C6(H6), C5(H5)
2.b Boron cage BH refined with riding coordinates:
 C2(H2), B3(H3), B5(H5a), B6(H6a), B11(H11), B7(H7), B8(H8a), B9(H9), B10(H10),
  B12(H12)
;
_olex2_submission_special_instructions 'No special instructions were received'

loop_
_space_group_symop_id
_space_group_symop_operation_xyz
1 x,y,z
2 -x+1/2,y+1/2,-z+1/2
3 -x,-y,-z
4 x-1/2,-y-1/2,z-1/2

loop_
_atom_site_label
_atom_site_type_symbol
_atom_site_fract_x
_atom_site_fract_y
_atom_site_fract_z
_atom_site_U_iso_or_equiv
_atom_site_adp_type
_atom_site_occupancy
_atom_site_refinement_flags_posn
F1 F -0.03245(12) 0.39401(4) 0.94380(9) 0.02647(19) Uani 1.000000 .
O1 O 0.56024(12) 0.54868(4) 0.73376(9) 0.01833(19) Uani 1.000000 .
C1 C 0.21206(17) 0.58873(6) 0.68139(12) 0.0160(2) Uani 1.000000 .
C2 C 0.0823(2) 0.65764(6) 0.69944(14) 0.0226(3) Uani 1.000000 .
H2 H -0.0488(2) 0.66005(6) 0.76897(14) 0.0271(3) Uiso 1.000000 R
C4 C 0.41811(17) 0.50672(6) 0.78699(12) 0.0171(2) Uani 1.000000 .
C3 C 0.21618(17) 0.52606(6) 0.76387(12) 0.0161(2) Uani 1.000000 .
C8 C 0.06036(18) 0.48849(6) 0.81478(13) 0.0187(2) Uani 1.000000 .
H8 H -0.07589(18) 0.50125(6) 0.79954(13) 0.0224(3) Uiso 1.000000 R
C7 C 0.11510(18) 0.43154(6) 0.88883(13) 0.0193(2) Uani 1.000000 .
C6 C 0.31211(19) 0.41065(6) 0.91153(13) 0.0207(2) Uani 1.000000 .
H6 H 0.34103(19) 0.37068(6) 0.96205(13) 0.0249(3) Uiso 1.000000 R
C5 C 0.46713(19) 0.44852(6) 0.85999(13) 0.0200(2) Uani 1.000000 .
H5 H 0.60277(19) 0.43493(6) 0.87434(13) 0.0240(3) Uiso 1.000000 R
B3 B 0.3183(2) 0.65408(7) 0.77948(14) 0.0179(3) Uani 1.000000 .
H3 H 0.3479(2) 0.65483(7) 0.89737(14) 0.0215(3) Uiso 1.000000 R
B4 B 0.45858(19) 0.60301(7) 0.66316(14) 0.0167(2) Uani 1.000000 .
B5 B 0.2966(2) 0.57997(7) 0.51274(14) 0.0186(3) Uani 1.000000 .
H5a H 0.3141(2) 0.53190(7) 0.45480(14) 0.0224(3) Uiso 1.000000 R
B6 B 0.0593(2) 0.61289(7) 0.54230(15) 0.0202(3) Uani 1.000000 .
H6a H -0.0807(2) 0.58601(7) 0.50575(15) 0.0243(3) Uiso 1.000000 R
B11 B 0.0757(2) 0.70059(7) 0.54184(15) 0.0216(3) Uani 1.000000 .
H11 H -0.0535(2) 0.73240(7) 0.50364(15) 0.0260(3) Uiso 1.000000 R
B7 B 0.2392(2) 0.72587(7) 0.68718(15) 0.0211(3) Uani 1.000000 .
H7 H 0.2177(2) 0.77440(7) 0.74254(15) 0.0253(3) Uiso 1.000000 R
B8 B 0.4841(2) 0.69143(7) 0.66329(15) 0.0197(3) Uani 1.000000 .
H8a H 0.6250(2) 0.71671(7) 0.70339(15) 0.0236(3) Uiso 1.000000 R
B9 B 0.4709(2) 0.64562(7) 0.49754(15) 0.0197(3) Uani 1.000000 .
H9 H 0.6037(2) 0.64124(7) 0.43003(15) 0.0236(3) Uiso 1.000000 R
B10 B 0.2167(2) 0.65256(7) 0.42287(15) 0.0215(3) Uani 1.000000 .
H10 H 0.1818(2) 0.65343(7) 0.30554(15) 0.0258(3) Uiso 1.000000 R
B12 B 0.3326(2) 0.72131(7) 0.51371(15) 0.0210(3) Uani 1.000000 .
H12 H 0.3752(2) 0.76716(7) 0.45498(15) 0.0252(3) Uiso 1.000000 R

loop_
_atom_site_aniso_label
_atom_site_aniso_U_11
_atom_site_aniso_U_22
_atom_site_aniso_U_33
_atom_site_aniso_U_12
_atom_site_aniso_U_13
_atom_site_aniso_U_23
F1 0.0256(4) 0.0239(4) 0.0301(4) -0.0060(3) 0.0043(3) 0.0064(3)
O1 0.0142(4) 0.0181(4) 0.0226(4) 0.0008(3) 0.0011(3) 0.0018(3)
C1 0.0144(5) 0.0155(5) 0.0180(5) 0.0015(4) 0.0001(4) -0.0001(4)
C2 0.0222(6) 0.0200(6) 0.0254(6) 0.0040(5) -0.0001(5) 0.0010(5)
C4 0.0167(5) 0.0169(5) 0.0176(5) 0.0005(4) 0.0010(4) -0.0014(4)
C3 0.0164(5) 0.0160(5) 0.0160(5) 0.0016(4) 0.0007(4) -0.0003(4)
C8 0.0167(5) 0.0191(5) 0.0203(5) -0.0004(4) 0.0006(4) -0.0008(4)
C7 0.0209(6) 0.0184(5) 0.0188(5) -0.0041(4) 0.0029(4) -0.0003(4)
C6 0.0250(6) 0.0165(5) 0.0203(6) 0.0009(4) -0.0018(4) 0.0012(4)
C5 0.0191(6) 0.0188(5) 0.0219(6) 0.0033(4) -0.0018(4) 0.0001(4)
B3 0.0188(6) 0.0170(6) 0.0179(6) 0.0003(5) 0.0004(5) -0.0019(5)
B4 0.0145(6) 0.0175(6) 0.0181(6) 0.0003(4) 0.0010(4) -0.0004(4)
B5 0.0201(6) 0.0197(6) 0.0161(6) 0.0008(5) 0.0010(5) -0.0011(5)
B6 0.0209(6) 0.0192(6) 0.0203(6) 0.0026(5) -0.0020(5) 0.0028(5)
B11 0.0221(7) 0.0197(6) 0.0229(7) 0.0032(5) -0.0011(5) 0.0036(5)
B7 0.0255(7) 0.0167(6) 0.0212(6) 0.0022(5) 0.0019(5) -0.0001(5)
B8 0.0204(6) 0.0179(6) 0.0205(6) -0.0019(5) -0.0001(5) 0.0001(5)
B9 0.0207(6) 0.0195(6) 0.0190(6) 0.0002(5) 0.0035(5) 0.0012(5)
B10 0.0247(7) 0.0215(6) 0.0180(6) 0.0003(5) -0.0016(5) 0.0005(5)
B12 0.0238(7) 0.0196(6) 0.0196(6) -0.0004(5) 0.0011(5) 0.0012(5)

loop_
_atom_type_symbol
_atom_type_scat_dispersion_real
_atom_type_scat_dispersion_imag
_atom_type_scat_Cromer_Mann_a1
_atom_type_scat_Cromer_Mann_a2
_atom_type_scat_Cromer_Mann_a3
_atom_type_scat_Cromer_Mann_a4
_atom_type_scat_Cromer_Mann_b1
_atom_type_scat_Cromer_Mann_b2
_atom_type_scat_Cromer_Mann_b3
_atom_type_scat_Cromer_Mann_b4
_atom_type_scat_Cromer_Mann_c
_atom_type_scat_source
_atom_type_scat_dispersion_source
H 0.00000 0.00000 0.49300 0.32291 0.14019 0.04081 10.51090 26.12570 3.14236 57.79970 0.0030380000826 'International Tables Volume C Table 6.1.1.4 (pp. 500-502)' 'Henke, Gullikson and Davis, At. Data and Nucl. Data Tables, 1993, 54, 2'
C 0.00347 0.00161 2.31000 1.02000 1.58860 0.86500 20.84390 10.20750 0.56870 51.65120 0.215599998832 'International Tables Volume C Table 6.1.1.4 (pp. 500-502)' 'Henke, Gullikson and Davis, At. Data and Nucl. Data Tables, 1993, 54, 2'
B 0.00141 0.00067 2.05450 1.33260 1.09790 0.70680 23.21850 1.02100 60.34980 0.14030 -0.193200007081 'International Tables Volume C Table 6.1.1.4 (pp. 500-502)' 'Henke, Gullikson and Davis, At. Data and Nucl. Data Tables, 1993, 54, 2'
O 0.01158 0.00611 3.04850 2.28680 1.54630 0.86700 13.27710 5.70110 0.32390 32.90890 0.250800013542 'International Tables Volume C Table 6.1.1.4 (pp. 500-502)' 'Henke, Gullikson and Davis, At. Data and Nucl. Data Tables, 1993, 54, 2'
F 0.01794 0.01033 3.53920 2.64120 1.51700 1.02430 10.28250 4.29440 0.26150 26.14760 0.277599990368 'International Tables Volume C Table 6.1.1.4 (pp. 500-502)' 'Henke, Gullikson and Davis, At. Data and Nucl. Data Tables, 1993, 54, 2'

loop_
_geom_angle_atom_site_label_1
_geom_angle_atom_site_label_2
_geom_angle_atom_site_label_3
_geom_angle
B4 O1 C4 108.42(9)
C3 C1 C2 131.17(10)
B3 C1 C2 60.82(7)
B3 C1 C3 111.57(9)
B4 C1 C2 112.82(9)
B4 C1 C3 101.83(9)
B4 C1 B3 63.29(7)
B5 C1 C2 112.28(9)
B5 C1 C3 113.53(9)
B5 C1 B3 115.13(9)
B5 C1 B4 63.78(8)
B6 C1 C2 62.50(8)
B6 C1 C3 130.25(10)
B6 C1 B3 114.20(9)
B6 C1 B4 115.24(9)
B6 C1 B5 61.75(8)
H2 C2 C1 121.79(6)
B3 C2 C1 62.21(7)
B3 C2 H2 118.16(6)
B6 C2 C1 60.03(7)
B6 C2 H2 118.91(6)
B6 C2 B3 113.30(10)
B11 C2 C1 108.98(10)
B11 C2 H2 119.79(6)
B11 C2 B3 112.69(10)
B11 C2 B6 61.61(8)
B7 C2 C1 109.64(10)
B7 C2 H2 119.79(6)
B7 C2 B3 61.11(8)
B7 C2 B6 112.50(10)
B7 C2 B11 62.25(8)
C3 C4 O1 116.34(10)
C5 C4 O1 123.02(10)
C5 C4 C3 120.64(11)
C4 C3 C1 108.02(10)
C8 C3 C1 130.46(11)
C8 C3 C4 121.52(11)
H8 C8 C3 121.91(7)
C7 C8 C3 116.17(11)
C7 C8 H8 121.91(7)
C8 C7 F1 118.21(11)
C6 C7 F1 118.10(11)
C6 C7 C8 123.68(11)
H6 C6 C7 120.12(7)
C5 C6 C7 119.75(11)
C5 C6 H6 120.12(7)
C6 C5 C4 118.22(11)
H5 C5 C4 120.89(7)
H5 C5 C6 120.89(7)
C2 B3 C1 56.97(7)
H3 B3 C1 125.86(6)
H3 B3 C2 123.37(6)
B4 B3 C1 56.98(7)
B4 B3 C2 104.49(9)
B4 B3 H3 122.75(6)
B7 B3 C1 104.67(9)
B7 B3 C2 59.96(8)
B7 B3 H3 121.06(6)
B7 B3 B4 108.73(10)
B8 B3 C1 104.13(9)
B8 B3 C2 107.47(10)
B8 B3 H3 121.70(6)
B8 B3 B4 60.22(8)
B8 B3 B7 61.57(8)
C1 B4 O1 105.39(9)
B3 B4 O1 113.66(10)
B3 B4 C1 59.73(7)
B5 B4 O1 114.97(10)
B5 B4 C1 59.02(7)
B5 B4 B3 108.44(9)
B8 B4 O1 135.70(10)
B8 B4 C1 105.23(9)
B8 B4 B3 58.89(8)
B8 B4 B5 108.06(9)
B9 B4 O1 136.94(10)
B9 B4 C1 104.90(9)
B9 B4 B3 107.84(9)
B9 B4 B5 59.13(8)
B9 B4 B8 60.96(8)
B4 B5 C1 57.19(7)
H5a B5 C1 125.83(6)
H5a B5 B4 122.24(6)
B6 B5 C1 58.32(7)
B6 B5 B4 106.90(9)
B6 B5 H5a 121.35(7)
B9 B5 C1 104.17(9)
B9 B5 B4 60.00(8)
B9 B5 H5a 121.36(6)
B9 B5 B6 109.53(10)
B10 B5 C1 104.74(9)
B10 B5 B4 108.80(10)
B10 B5 H5a 121.25(6)
B10 B5 B6 60.46(8)
B10 B5 B9 61.78(8)
C2 B6 C1 57.47(7)
B5 B6 C1 59.93(7)
B5 B6 C2 106.77(10)
H6a B6 C1 124.22(6)
H6a B6 C2 123.49(6)
H6a B6 B5 121.10(7)
B11 B6 C1 104.67(10)
B11 B6 C2 58.74(8)
B11 B6 B5 108.66(10)
B11 B6 H6a 122.17(7)
B10 B6 C1 105.54(10)
B10 B6 C2 106.21(10)
B10 B6 B5 59.91(8)
B10 B6 H6a 122.38(6)
B10 B6 B11 60.60(8)
B6 B11 C2 59.65(8)
H11 B11 C2 123.56(6)
H11 B11 B6 121.61(7)
B7 B11 C2 59.34(8)
B7 B11 B6 108.56(10)
B7 B11 H11 121.18(6)
B10 B11 C2 106.22(10)
B10 B11 B6 59.71(8)
B10 B11 H11 121.97(6)
B10 B11 B7 108.37(10)
B12 B11 C2 105.05(10)
B12 B11 B6 106.95(10)
B12 B11 H11 123.10(6)
B12 B11 B7 59.62(8)
B12 B11 B10 59.74(8)
B3 B7 C2 58.93(8)
B11 B7 C2 58.41(8)
B11 B7 B3 107.74(10)
H7 B7 C2 124.58(6)
H7 B7 B3 121.93(6)
H7 B7 B11 121.26(6)
B8 B7 C2 105.04(9)
B8 B7 B3 59.44(8)
B8 B7 B11 108.67(10)
B8 B7 H7 122.12(6)
B12 B7 C2 105.08(10)
B12 B7 B3 107.62(10)
B12 B7 B11 60.57(8)
B12 B7 H7 122.11(6)
B12 B7 B8 60.30(8)
B4 B8 B3 60.89(7)
B7 B8 B3 58.98(8)
B7 B8 B4 107.23(9)
H8a B8 B3 121.79(6)
H8a B8 B4 122.06(6)
H8a B8 B7 122.49(6)
B9 B8 B3 108.27(9)
B9 B8 B4 59.52(8)
B9 B8 B7 107.30(9)
B9 B8 H8a 121.78(6)
B12 B8 B3 106.47(10)
B12 B8 B4 106.39(9)
B12 B8 B7 59.32(8)
B12 B8 H8a 123.01(6)
B12 B8 B9 59.47(8)
B5 B9 B4 60.86(8)
B8 B9 B4 59.52(7)
B8 B9 B5 108.29(9)
H9 B9 B4 122.03(6)
H9 B9 B5 121.94(6)
H9 B9 B8 121.58(6)
B10 B9 B4 107.12(9)
B10 B9 B5 58.76(8)
B10 B9 B8 107.52(10)
B10 B9 H9 122.56(6)
B12 B9 B4 106.71(9)
B12 B9 B5 106.45(10)
B12 B9 B8 59.87(8)
B12 B9 H9 122.77(6)
B12 B9 B10 59.34(8)
B6 B10 B5 59.63(8)
B11 B10 B5 107.71(10)
B11 B10 B6 59.70(8)
B9 B10 B5 59.46(8)
B9 B10 B6 107.04(10)
B9 B10 B11 108.11(10)
H10 B10 B5 122.21(6)
H10 B10 B6 122.31(6)
H10 B10 B11 121.45(6)
H10 B10 B9 122.12(6)
B12 B10 B5 107.34(9)
B12 B10 B6 107.57(10)
B12 B10 B11 60.53(8)
B12 B10 B9 59.76(8)
B12 B10 H10 121.81(6)
B7 B12 B11 59.82(8)
B8 B12 B11 108.14(10)
B8 B12 B7 60.38(8)
B9 B12 B11 108.38(10)
B9 B12 B7 109.08(10)
B9 B12 B8 60.65(8)
B10 B12 B11 59.73(8)
B10 B12 B7 108.52(10)
B10 B12 B8 109.38(10)
B10 B12 B9 60.90(8)
H12 B12 B11 122.09(6)
H12 B12 B7 121.37(6)
H12 B12 B8 121.08(6)
H12 B12 B9 120.90(6)
H12 B12 B10 121.07(6)

loop_
_geom_bond_atom_site_label_1
_geom_bond_atom_site_label_2
_geom_bond_distance
F1 C7 1.3640(13)
O1 C4 1.3832(14)
O1 B4 1.4339(15)
C1 C2 1.6487(17)
C1 C3 1.4814(16)
C1 B3 1.7396(17)
C1 B4 1.6889(17)
C1 B5 1.7228(18)
C1 B6 1.6941(18)
C2 H2 1.1200
C2 B3 1.7169(19)
C2 B6 1.7346(19)
C2 B11 1.7183(19)
C2 B7 1.735(2)
C4 C3 1.4110(16)
C4 C5 1.3898(16)
C3 C8 1.3909(16)
C8 H8 0.9500
C8 C7 1.3822(17)
C7 C6 1.3885(18)
C6 H6 0.9500
C6 C5 1.3923(17)
C5 H5 0.9500
B3 H3 1.1200
B3 B4 1.7993(19)
B3 B7 1.7549(19)
B3 B8 1.763(2)
B4 B5 1.8027(19)
B4 B8 1.7875(19)
B4 B9 1.7874(19)
B5 H5a 1.1200
B5 B6 1.754(2)
B5 B9 1.772(2)
B5 B10 1.759(2)
B6 H6a 1.1200
B6 B11 1.768(2)
B6 B10 1.768(2)
B11 H11 1.1200
B11 B7 1.785(2)
B11 B10 1.784(2)
B11 B12 1.799(2)
B7 H7 1.1200
B7 B8 1.801(2)
B7 B12 1.781(2)
B8 H8a 1.1200
B8 B9 1.813(2)
B8 B12 1.799(2)
B9 H9 1.1200
B9 B10 1.812(2)
B9 B12 1.792(2)
B10 H10 1.1200
B10 B12 1.784(2)
B12 H12 1.1200
